data_4028805
loop_
_publ_author_name
'Ramarao Parella'
'Bojan Gopalakrishnan'
'Srinivasarao Arulananda Babu'

_publ_contact_author_address
;
Department of Chemical Sciences
Indian Institute of Science Education and Research, Mohali, Sector 81,
S. A. S. Nagar, Manauli PO, Punjab, INDIA. 140306.
;
_publ_contact_author_email sababu@iisermohali.ac.in
_publ_contact_author_fax '0091 (172) 2240266'
_publ_contact_author_name 'Babu, S. A.'
_publ_contact_author_phone '0091 (172) 2240124'
_publ_section_title
;
 Direct Bis-Arylation of Cyclobutanecarboxamide via Double C-H Activation:
 An Auxiliary-Aided Diastereoselective Pd-Catalyzed Access to
 Trisubstituted Cyclobutane Scaffolds Having Three Contiguous
 Stereocenters and an All-cis Stereochemistry
;
_journal_name_full 'Journal of Organic Chemistry'
_journal_page_first 11911
_journal_page_last 11934
_journal_paper_doi 10.1021/jo4019733
_journal_volume 78
_journal_year 2013
_chemical_absolute_configuration ad
_chemical_formula_moiety 'C26 H20 Cl2 N2 O'
_chemical_formula_sum 'C26 H20 Cl2 N2 O'
_chemical_formula_weight 447.34
_chemical_name_systematic
;
 ?
;
_space_group_crystal_system monoclinic
_space_group_IT_number 4
_space_group_name_Hall 'P 2yb'
_space_group_name_H-M_alt 'P 1 21 1'
_symmetry_space_group_name_Hall 'P 2yb'
_symmetry_space_group_name_H-M 'P 1 21 1'
_atom_sites_solution_hydrogens geom
_atom_sites_solution_primary direct
_atom_sites_solution_secondary difmap
_audit_conform_dict_location ftp://ftp.iucr.org/pub/cif_core.dic
_audit_conform_dict_name cif_core.dic
_audit_conform_dict_version 2.4
_audit_creation_date 2013-10-31T19:52:50-00:00
_audit_creation_method 'WinGX routine CIF_UPDATE'
_cell_angle_alpha 90
_cell_angle_beta 89.950(16)
_cell_angle_gamma 90
_cell_formula_units_Z 4
_cell_length_a 5.070(6)
_cell_length_b 12.757(15)
_cell_length_c 33.28(4)
_cell_measurement_reflns_used 2435
_cell_measurement_temperature 298
_cell_measurement_theta_max 24.08
_cell_measurement_theta_min 2.92
_cell_volume 2152(4)
_computing_data_reduction 'SAINT v7.68A (Bruker, 2009)'
_computing_molecular_graphics
;
O. V. Dolomanov, L. J. Bourhis, R. J. Gildea, J. A. K. Howard and H. Puschmann,
OLEX2: a complete structure solution, refinement and analysis program.
        J. Appl. Cryst. (2009). 42, 339-341.
;
_computing_publication_material
;
O. V. Dolomanov, L. J. Bourhis, R. J. Gildea, J. A. K. Howard and H. Puschmann,
OLEX2: a complete structure solution, refinement and analysis program.
        J. Appl. Cryst. (2009). 42, 339-341.
;
_computing_structure_refinement
;
        SHELXL, G.M. Sheldrick, Acta Cryst.
        (2008). A64, 112-122
;
_computing_structure_solution 'SHELXS-97 (Sheldrick, 1990)'
_diffrn_ambient_temperature 298
_diffrn_measured_fraction_theta_full 0.791
_diffrn_measured_fraction_theta_max 0.791
_diffrn_measurement_device_type 'Bruker APEX-II CCD'
_diffrn_measurement_method '\f and \w scans'
_diffrn_radiation_monochromator graphite
_diffrn_radiation_type MoK\a
_diffrn_radiation_wavelength 0.71073
_diffrn_reflns_av_R_equivalents 0.0611
_diffrn_reflns_limit_h_max 6
_diffrn_reflns_limit_h_min -6
_diffrn_reflns_limit_k_max 7
_diffrn_reflns_limit_k_min -18
_diffrn_reflns_limit_l_max 44
_diffrn_reflns_limit_l_min -43
_diffrn_reflns_number 12308
_diffrn_reflns_theta_full 30.61
_diffrn_reflns_theta_max 30.61
_diffrn_reflns_theta_min 2.01
_diffrn_source 'fine-focus sealed tube'
_diffrn_standards_number 0
_exptl_absorpt_coefficient_mu 0.323
_exptl_absorpt_correction_type none
_exptl_crystal_density_diffrn 1.38
_exptl_crystal_F_000 928
_exptl_crystal_size_max 0.3
_exptl_crystal_size_mid 0.2
_exptl_crystal_size_min 0.2
_refine_diff_density_max 0.459
_refine_diff_density_min -0.388
_refine_diff_density_rms 0.074
_refine_ls_abs_structure_details 'Flack H D (1983), Acta Cryst. A39, 876-881'
_refine_ls_abs_structure_Flack 0.12(15)
_refine_ls_extinction_coef 0.015(4)
_refine_ls_extinction_expression Fc^*^=kFc[1+0.001xFc^2^\l^3^/sin(2\q)]^-1/4^
_refine_ls_extinction_method SHELXL
_refine_ls_goodness_of_fit_ref 1.012
_refine_ls_hydrogen_treatment mixed
_refine_ls_matrix_type full
_refine_ls_number_parameters 512
_refine_ls_number_reflns 6758
_refine_ls_number_restraints 1
_refine_ls_restrained_S_all 1.012
_refine_ls_R_factor_all 0.1723
_refine_ls_R_factor_gt 0.0783
_refine_ls_shift/su_max 0.009
_refine_ls_shift/su_mean 0.001
_refine_ls_structure_factor_coef Fsqd
_refine_ls_weighting_details 'calc w=1/[\s^2^(Fo^2^)+(0.1581P)^2^+0.0000P] where P=(Fo^2^+2Fc^2^)/3'
_refine_ls_weighting_scheme calc
_refine_ls_wR_factor_gt 0.2297
_refine_ls_wR_factor_ref 0.3104
_reflns_number_gt 2715
_reflns_number_total 6758
_reflns_threshold_expression >2sigma(I)
_cod_data_source_file jo4019733_si_002.cif
_cod_data_source_block sci88_0m
_cod_database_code 4028805

loop_
_space_group_symop_id
_space_group_symop_operation_xyz
1 'x, y, z'
2 '-x, y+1/2, -z'

loop_
_atom_site_label
_atom_site_type_symbol
_atom_site_fract_x
_atom_site_fract_y
_atom_site_fract_z
_atom_site_U_iso_or_equiv
_atom_site_adp_type
_atom_site_occupancy
_atom_site_symmetry_multiplicity
_atom_site_calc_flag
_atom_site_refinement_flags
Cl1 Cl -0.2581(7) 0.3253(3) -0.40207(10) 0.1048(10) Uani 1 1 d .
Cl2 Cl -1.0334(5) -0.62563(19) -0.29859(9) 0.0826(8) Uani 1 1 d .
Cl3 Cl -1.0350(5) -1.1254(2) -0.20130(9) 0.0839(8) Uani 1 1 d .
Cl4 Cl -0.2576(8) -0.1749(3) -0.09788(10) 0.1078(11) Uani 1 1 d .
O1 O -0.5759(9) -0.1708(5) -0.3793(2) 0.0697(17) Uani 1 1 d .
O2 O -0.5736(9) -0.6703(6) -0.1204(2) 0.0738(18) Uani 1 1 d .
N1 N -0.2180(12) -0.2558(5) -0.4027(2) 0.0593(18) Uani 1 1 d .
H1 H -0.0579 -0.2713 -0.3966 0.071 Uiso 1 1 calc R
N2 N -0.2182(12) -0.7560(5) -0.0967(2) 0.0565(17) Uani 1 1 d .
H2 H -0.0568 -0.7708 -0.1024 0.068 Uiso 1 1 calc R
C1 C 0.085(2) -0.5418(8) -0.4894(3) 0.0746(9) Uani 1 1 d .
H1A H 0.1711 -0.601 -0.499 0.09 Uiso 1 1 calc R
C2 C -0.0944(19) -0.4986(8) -0.5101(3) 0.0746(9) Uani 1 1 d .
H2A H -0.1342 -0.5255 -0.5354 0.09 Uiso 1 1 calc R
C3 C -0.234(2) -0.4109(8) -0.4959(3) 0.0746(9) Uani 1 1 d .
C4 C -0.168(2) -0.3759(8) -0.4574(3) 0.0746(9) Uani 1 1 d .
C5 C -0.300(2) -0.2896(8) -0.4414(3) 0.0746(9) Uani 1 1 d .
C6 C -0.3517(14) -0.2032(6) -0.3739(3) 0.060(2) Uani 1 1 d .
C7 C -0.2126(14) -0.1950(7) -0.3353(3) 0.056(2) Uani 1 1 d .
H7 H -0.0301 -0.2201 -0.3364 0.067 Uiso 1 1 calc R
C8 C -0.2403(14) -0.0855(7) -0.3153(3) 0.059(2) Uani 1 1 d .
H8 H -0.094 -0.0793 -0.2962 0.07 Uiso 1 1 calc R
C9 C -0.2509(14) 0.0136(6) -0.3372(3) 0.061(2) Uani 1 1 d .
C10 C -0.4265(18) 0.0922(7) -0.3284(3) 0.076(3) Uani 1 1 d .
H10 H -0.5491 0.0801 -0.3082 0.091 Uiso 1 1 calc R
C11 C -0.433(2) 0.1868(8) -0.3474(4) 0.085(3) Uani 1 1 d .
H11 H -0.5539 0.238 -0.3397 0.102 Uiso 1 1 calc R
C12 C -0.259(2) 0.2045(7) -0.3780(4) 0.077(3) Uani 1 1 d .
C13 C -0.8520(16) -0.5113(6) -0.2993(3) 0.058(2) Uani 1 1 d .
C14 C -0.6568(18) -0.4995(7) -0.3287(3) 0.066(2) Uani 1 1 d .
H14 H -0.6313 -0.5511 -0.348 0.079 Uiso 1 1 calc R
C15 C -0.5021(19) -0.4104(8) -0.3286(4) 0.077(3) Uani 1 1 d .
H15 H -0.3671 -0.4044 -0.3473 0.092 Uiso 1 1 calc R
C16 C -0.5404(16) -0.3323(6) -0.3022(3) 0.057(2) Uani 1 1 d .
C17 C -0.7373(16) -0.3432(7) -0.2734(3) 0.061(2) Uani 1 1 d .
H17 H -0.7678 -0.2895 -0.2551 0.073 Uiso 1 1 calc R
C18 C -0.8893(17) -0.4343(7) -0.2719(3) 0.064(2) Uani 1 1 d .
H18 H -1.0165 -0.4422 -0.252 0.076 Uiso 1 1 calc R
C19 C -0.3691(15) -0.2384(7) -0.2989(3) 0.059(2) Uani 1 1 d .
H19 H -0.2404 -0.253 -0.2777 0.071 Uiso 1 1 calc R
C20 C -0.4771(16) -0.1265(7) -0.2912(3) 0.066(2) Uani 1 1 d .
H20A H -0.6466 -0.1127 -0.3036 0.079 Uiso 1 1 calc R
H20B H -0.4766 -0.1059 -0.2631 0.079 Uiso 1 1 calc R
C21 C -0.079(2) 0.1303(10) -0.3870(4) 0.086(3) Uani 1 1 d .
H21 H 0.0464 0.1446 -0.4067 0.104 Uiso 1 1 calc R
C22 C -0.0733(17) 0.0358(10) -0.3685(3) 0.078(3) Uani 1 1 d .
H22 H 0.0485 -0.0145 -0.3765 0.094 Uiso 1 1 calc R
C23 C 0.152(2) -0.4996(8) -0.4515(3) 0.0746(9) Uani 1 1 d .
H23 H 0.2907 -0.5298 -0.4373 0.09 Uiso 1 1 calc R
N24 N 0.0269(13) -0.4189(5) -0.4351(3) 0.0667(19) Uani 1 1 d .
C25 C -0.439(2) -0.3641(8) -0.5165(3) 0.0746(9) Uani 1 1 d .
H25 H -0.4898 -0.391 -0.5413 0.09 Uiso 1 1 calc R
C26 C -0.569(2) -0.2798(8) -0.5013(3) 0.0746(9) Uani 1 1 d .
H26 H -0.697 -0.2462 -0.5166 0.09 Uiso 1 1 calc R
C27 C -0.5068(19) -0.2420(8) -0.4612(3) 0.0746(9) Uani 1 1 d .
H27 H -0.6025 -0.1879 -0.4494 0.09 Uiso 1 1 calc R
C28 C 0.090(4) -1.0413(9) -0.0108(5) 0.116(6) Uani 1 1 d .
H28 H 0.1879 -1.0963 -0.0002 0.139 Uiso 1 1 calc R
C29 C 0.146(2) -1.0012(8) -0.0503(4) 0.087(3) Uani 1 1 d .
H29 H 0.2742 -1.0347 -0.0657 0.104 Uiso 1 1 calc R
N30 N 0.0249(14) -0.9189(6) -0.0655(3) 0.069(2) Uani 1 1 d .
C31 C -0.1716(15) -0.8760(6) -0.0429(3) 0.055(2) Uani 1 1 d .
C32 C -0.3043(17) -0.7881(6) -0.0590(3) 0.058(2) Uani 1 1 d .
C33 C -0.3535(13) -0.7043(6) -0.1261(3) 0.056(2) Uani 1 1 d .
C34 C -0.2107(13) -0.6942(6) -0.1653(3) 0.056(2) Uani 1 1 d .
H34 H -0.0285 -0.7196 -0.164 0.067 Uiso 1 1 calc R
C35 C -0.3589(16) -0.7364(6) -0.2003(3) 0.061(2) Uani 1 1 d .
H35 H -0.2293 -0.7503 -0.2215 0.073 Uiso 1 1 calc R
C36 C -0.5448(14) -0.8338(6) -0.1984(3) 0.0543(19) Uani 1 1 d .
C37 C -0.7379(18) -0.8456(6) -0.2268(3) 0.067(2) Uani 1 1 d .
H37 H -0.7644 -0.7936 -0.246 0.08 Uiso 1 1 calc R
C38 C -0.8925(16) -0.9339(7) -0.2270(3) 0.065(2) Uani 1 1 d .
H38 H -1.0271 -0.9403 -0.2458 0.078 Uiso 1 1 calc R
C39 C -0.8511(18) -1.0110(7) -0.2003(3) 0.067(2) Uani 1 1 d .
C40 C -0.2598(18) -0.2960(7) -0.1209(3) 0.064(2) Uani 1 1 d .
C41 C -0.444(2) -0.3149(8) -0.1524(4) 0.085(3) Uani 1 1 d .
H41 H -0.5664 -0.2642 -0.1597 0.102 Uiso 1 1 calc R
C42 C -0.4349(17) -0.4081(7) -0.1715(3) 0.066(2) Uani 1 1 d .
H42 H -0.5558 -0.4204 -0.192 0.079 Uiso 1 1 calc R
C43 C -0.2531(15) -0.4877(7) -0.1621(3) 0.063(2) Uani 1 1 d .
C44 C -0.2337(14) -0.5852(6) -0.1843(3) 0.059(2) Uani 1 1 d .
H44 H -0.0867 -0.5777 -0.2032 0.07 Uiso 1 1 calc R
C45 C -0.510(2) -0.9081(8) -0.1706(3) 0.072(2) Uani 1 1 d .
H45 H -0.3824 -0.8984 -0.1508 0.087 Uiso 1 1 calc R
C46 C -0.659(2) -0.9993(7) -0.1706(3) 0.074(3) Uani 1 1 d .
H46 H -0.6313 -1.0511 -0.1514 0.089 Uiso 1 1 calc R
C47 C -0.4738(14) -0.6274(7) -0.2085(3) 0.058(2) Uani 1 1 d .
H47A H -0.6435 -0.6146 -0.1959 0.069 Uiso 1 1 calc R
H47B H -0.4748 -0.6073 -0.2366 0.069 Uiso 1 1 calc R
C48 C -0.100(3) -0.9999(12) 0.0099(5) 0.114(5) Uani 1 1 d .
H48 H -0.1432 -1.0286 0.0348 0.136 Uiso 1 1 calc R
C49 C -0.243(2) -0.9123(8) -0.0041(3) 0.081(3) Uani 1 1 d .
C50 C -0.448(2) -0.8590(12) 0.0161(3) 0.086(3) Uani 1 1 d .
H50 H -0.4972 -0.881 0.0417 0.103 Uiso 1 1 calc R
C51 C -0.567(2) -0.7819(11) 0.0004(3) 0.080(3) Uani 1 1 d .
H51 H -0.7008 -0.7492 0.0149 0.096 Uiso 1 1 calc R
C52 C -0.5040(16) -0.7432(8) -0.0388(3) 0.065(2) Uani 1 1 d .
H52 H -0.5991 -0.6882 -0.0501 0.078 Uiso 1 1 calc R
C53 C -0.0768(17) -0.4645(9) -0.1308(3) 0.076(3) Uani 1 1 d .
H53 H 0.0448 -0.5151 -0.123 0.091 Uiso 1 1 calc R
C54 C -0.078(2) -0.3713(8) -0.1116(3) 0.080(3) Uani 1 1 d .
H54 H 0.0475 -0.358 -0.0918 0.096 Uiso 1 1 calc R

loop_
_atom_site_aniso_label
_atom_site_aniso_U_11
_atom_site_aniso_U_22
_atom_site_aniso_U_33
_atom_site_aniso_U_23
_atom_site_aniso_U_13
_atom_site_aniso_U_12
Cl1 0.152(3) 0.0759(16) 0.0868(19) 0.0045(15) 0.0018(18) 0.0002(17)
Cl2 0.0996(17) 0.0558(12) 0.0922(18) 0.0126(12) -0.0152(14) -0.0151(12)
Cl3 0.0979(17) 0.0634(13) 0.0903(18) -0.0109(13) 0.0059(14) -0.0143(13)
Cl4 0.163(3) 0.0705(16) 0.090(2) -0.0056(15) -0.0118(19) 0.0003(17)
O1 0.037(3) 0.079(4) 0.093(5) -0.025(4) -0.008(3) 0.009(3)
O2 0.037(3) 0.088(4) 0.096(5) 0.023(4) 0.007(3) 0.019(3)
N1 0.044(3) 0.056(4) 0.078(5) -0.010(4) 0.006(3) 0.007(3)
N2 0.040(3) 0.063(4) 0.067(5) 0.015(3) -0.006(3) 0.011(3)
C1 0.079(2) 0.0672(19) 0.077(2) 0.0043(16) 0.0115(16) -0.0088(15)
C2 0.079(2) 0.0672(19) 0.077(2) 0.0043(16) 0.0115(16) -0.0088(15)
C3 0.079(2) 0.0672(19) 0.077(2) 0.0043(16) 0.0115(16) -0.0088(15)
C4 0.079(2) 0.0672(19) 0.077(2) 0.0043(16) 0.0115(16) -0.0088(15)
C5 0.079(2) 0.0672(19) 0.077(2) 0.0043(16) 0.0115(16) -0.0088(15)
C6 0.042(4) 0.044(4) 0.094(7) -0.002(4) 0.012(4) 0.006(3)
C7 0.035(3) 0.067(5) 0.066(5) -0.006(4) -0.010(4) 0.014(3)
C8 0.034(4) 0.074(5) 0.068(6) -0.013(4) -0.008(4) -0.002(3)
C9 0.040(4) 0.055(5) 0.087(6) -0.016(4) 0.007(4) -0.004(3)
C10 0.072(6) 0.058(5) 0.098(8) -0.012(5) 0.023(5) 0.001(4)
C11 0.077(6) 0.052(5) 0.127(10) -0.023(6) 0.024(6) 0.000(4)
C12 0.081(6) 0.053(5) 0.098(8) -0.007(5) -0.005(6) -0.006(4)
C13 0.056(4) 0.049(4) 0.070(6) 0.007(4) -0.026(4) -0.007(3)
C14 0.075(5) 0.053(5) 0.069(6) -0.006(4) 0.003(5) -0.008(4)
C15 0.066(5) 0.059(5) 0.106(8) -0.012(5) 0.021(5) -0.003(4)
C16 0.054(4) 0.041(4) 0.076(6) -0.005(4) -0.021(4) 0.004(3)
C17 0.060(5) 0.062(5) 0.060(5) 0.000(4) -0.005(4) 0.014(4)
C18 0.067(5) 0.055(5) 0.069(6) 0.024(4) 0.006(4) 0.001(4)
C19 0.043(4) 0.063(5) 0.071(6) -0.009(4) 0.004(4) 0.004(3)
C20 0.062(5) 0.048(4) 0.089(7) -0.002(4) 0.005(4) -0.001(4)
C21 0.072(6) 0.098(8) 0.090(8) -0.005(7) 0.012(6) 0.004(6)
C22 0.055(5) 0.092(7) 0.087(7) -0.004(6) 0.019(5) -0.008(5)
C23 0.079(2) 0.0672(19) 0.077(2) 0.0043(16) 0.0115(16) -0.0088(15)
N24 0.062(4) 0.047(4) 0.091(5) 0.011(4) 0.024(4) 0.011(3)
C25 0.079(2) 0.0672(19) 0.077(2) 0.0043(16) 0.0115(16) -0.0088(15)
C26 0.079(2) 0.0672(19) 0.077(2) 0.0043(16) 0.0115(16) -0.0088(15)
C27 0.079(2) 0.0672(19) 0.077(2) 0.0043(16) 0.0115(16) -0.0088(15)
C28 0.170(14) 0.052(6) 0.127(13) 0.015(7) -0.082(12) -0.003(7)
C29 0.102(7) 0.065(6) 0.094(8) -0.007(6) -0.056(7) 0.026(5)
N30 0.070(4) 0.051(4) 0.085(5) -0.003(4) -0.029(4) 0.014(3)
C31 0.051(4) 0.048(4) 0.065(5) 0.010(4) -0.022(4) -0.002(3)
C32 0.065(5) 0.043(4) 0.065(5) -0.005(4) -0.012(4) 0.004(3)
C33 0.035(4) 0.044(4) 0.090(6) -0.006(4) -0.011(4) -0.001(3)
C34 0.030(3) 0.051(4) 0.087(6) 0.011(4) -0.011(4) 0.003(3)
C35 0.058(5) 0.045(4) 0.080(6) 0.007(4) -0.005(4) 0.002(3)
C36 0.039(4) 0.050(4) 0.074(6) -0.004(4) -0.001(4) 0.004(3)
C37 0.075(6) 0.043(4) 0.083(6) 0.002(4) 0.015(5) 0.019(4)
C38 0.052(4) 0.069(6) 0.074(6) -0.018(5) -0.016(4) 0.005(4)
C39 0.069(5) 0.043(4) 0.089(7) -0.008(4) 0.016(5) 0.009(4)
C40 0.068(5) 0.064(5) 0.060(5) 0.014(4) -0.014(5) -0.004(4)
C41 0.080(7) 0.055(5) 0.121(10) 0.013(6) -0.013(7) -0.005(5)
C42 0.059(5) 0.064(5) 0.073(6) 0.010(5) -0.025(5) -0.004(4)
C43 0.044(4) 0.055(5) 0.089(7) 0.025(4) -0.009(4) -0.009(3)
C44 0.035(4) 0.057(5) 0.084(6) 0.022(4) 0.000(4) -0.003(3)
C45 0.078(6) 0.058(5) 0.080(7) 0.008(5) -0.011(5) -0.002(4)
C46 0.109(8) 0.053(5) 0.060(6) 0.004(4) -0.009(6) -0.001(5)
C47 0.052(4) 0.060(4) 0.061(5) 0.016(4) -0.016(4) 0.008(4)
C48 0.129(11) 0.088(9) 0.124(12) 0.050(9) -0.052(10) -0.049(8)
C49 0.105(8) 0.057(5) 0.081(7) 0.015(5) -0.032(7) -0.029(5)
C50 0.078(7) 0.124(10) 0.057(6) -0.005(7) -0.005(6) -0.033(7)
C51 0.075(6) 0.118(9) 0.048(5) -0.017(6) 0.014(5) -0.007(6)
C52 0.059(5) 0.072(5) 0.065(6) -0.014(4) 0.001(4) 0.005(4)
C53 0.055(5) 0.072(6) 0.101(8) 0.004(6) -0.019(5) 0.001(4)
C54 0.091(7) 0.074(6) 0.076(7) 0.000(5) -0.013(6) -0.006(5)

loop_
_atom_type_symbol
_atom_type_description
_atom_type_scat_dispersion_real
_atom_type_scat_dispersion_imag
_atom_type_scat_source
C C 0.0033 0.0016 'International Tables Vol C Tables 4.2.6.8 and 6.1.1.4'
H H 0 0 'International Tables Vol C Tables 4.2.6.8 and 6.1.1.4'
Cl Cl 0.1484 0.1585 'International Tables Vol C Tables 4.2.6.8 and 6.1.1.4'
N N 0.0061 0.0033 'International Tables Vol C Tables 4.2.6.8 and 6.1.1.4'
O O 0.0106 0.006 'International Tables Vol C Tables 4.2.6.8 and 6.1.1.4'

loop_
_geom_angle_atom_site_label_1
_geom_angle_atom_site_label_2
_geom_angle_atom_site_label_3
_geom_angle
C5 N1 H1 114.8
C6 N1 H1 114.8
C6 N1 C5 130.3(7)
C32 N2 H2 115.4
C33 N2 H2 115.4
C33 N2 C32 129.1(7)
C2 C1 H1A 120.2
C2 C1 C23 119.6(10)
C23 C1 H1A 120.2
C1 C2 H2A 119.2
C1 C2 C3 121.6(10)
C3 C2 H2A 119.2
C4 C3 C2 116.1(10)
C25 C3 C2 123.9(10)
C25 C3 C4 119.9(10)
C5 C4 C3 119.2(10)
N24 C4 C3 123.3(10)
N24 C4 C5 117.4(10)
C4 C5 N1 116.6(9)
C27 C5 N1 121.5(9)
C27 C5 C4 121.9(10)
O1 C6 N1 122.0(9)
O1 C6 C7 123.4(8)
N1 C6 C7 114.5(6)
C6 C7 H7 113.3
C6 C7 C8 113.3(7)
C6 C7 C19 114.3(7)
C8 C7 H7 113.3
C19 C7 H7 113.3
C19 C7 C8 86.6(6)
C7 C8 H8 106.3
C9 C8 C7 124.6(8)
C9 C8 H8 106.3
C9 C8 C20 121.8(7)
C20 C8 C7 89.3(7)
C20 C8 H8 106.3
C10 C9 C8 123.4(8)
C10 C9 C22 115.2(10)
C22 C9 C8 121.4(8)
C9 C10 H10 117.8
C11 C10 C9 124.5(9)
C11 C10 H10 117.8
C10 C11 H11 120.8
C10 C11 C12 118.3(9)
C12 C11 H11 120.8
C11 C12 Cl1 119.5(8)
C21 C12 Cl1 121.1(10)
C21 C12 C11 119.2(11)
C14 C13 Cl2 118.6(7)
C18 C13 Cl2 121.9(7)
C18 C13 C14 119.5(8)
C13 C14 H14 120.4
C15 C14 C13 119.2(9)
C15 C14 H14 120.4
C14 C15 H15 118.9
C16 C15 C14 122.1(10)
C16 C15 H15 118.9
C15 C16 C17 118.6(8)
C15 C16 C19 124.3(9)
C17 C16 C19 116.8(8)
C16 C17 H17 119.8
C16 C17 C18 120.3(9)
C18 C17 H17 119.8
C13 C18 C17 120.1(9)
C13 C18 H18 119.9
C17 C18 H18 119.9
C7 C19 H19 106.8
C7 C19 C20 88.9(7)
C16 C19 C7 122.1(8)
C16 C19 H19 106.8
C16 C19 C20 123.3(6)
C20 C19 H19 106.8
C8 C20 C19 87.2(7)
C8 C20 H20A 114.1
C8 C20 H20B 114.1
C19 C20 H20A 114.1
C19 C20 H20B 114.1
H20A C20 H20B 111.3
C12 C21 H21 118.8
C12 C21 C22 122.5(11)
C22 C21 H21 118.8
C9 C22 H22 119.9
C21 C22 C9 120.2(10)
C21 C22 H22 119.9
C1 C23 H23 118.5
N24 C23 C1 123.1(10)
N24 C23 H23 118.5
C23 N24 C4 116.1(9)
C3 C25 H25 119.2
C26 C25 C3 121.5(11)
C26 C25 H25 119.2
C25 C26 H26 120
C25 C26 C27 120.0(11)
C27 C26 H26 120
C5 C27 C26 117.3(10)
C5 C27 H27 121.4
C26 C27 H27 121.4
C29 C28 H28 120.4
C48 C28 H28 120.4
C48 C28 C29 119.2(12)
C28 C29 H29 118.6
N30 C29 C28 122.7(13)
N30 C29 H29 118.6
C29 N30 C31 116.7(10)
N30 C31 C32 117.2(8)
N30 C31 C49 123.9(8)
C32 C31 C49 118.8(9)
N2 C32 C31 115.2(8)
C52 C32 N2 124.2(8)
C52 C32 C31 120.6(9)
O2 C33 N2 121.6(9)
O2 C33 C34 123.4(8)
N2 C33 C34 115.0(6)
C33 C34 H34 112.9
C33 C34 C44 113.6(7)
C35 C34 C33 114.0(6)
C35 C34 H34 113
C35 C34 C44 88.1(6)
C44 C34 H34 112.9
C34 C35 H35 106.9
C34 C35 C36 124.2(8)
C34 C35 C47 90.1(6)
C36 C35 H35 106.9
C47 C35 H35 106.9
C47 C35 C36 120.0(6)
C37 C36 C35 119.5(8)
C45 C36 C35 120.7(8)
C45 C36 C37 119.8(8)
C36 C37 H37 119.9
C36 C37 C38 120.1(9)
C38 C37 H37 119.9
C37 C38 H38 119.7
C39 C38 C37 120.6(9)
C39 C38 H38 119.7
C38 C39 Cl3 121.4(8)
C38 C39 C46 120.0(8)
C46 C39 Cl3 118.6(7)
C41 C40 Cl4 118.9(7)
C54 C40 Cl4 121.5(7)
C54 C40 C41 119.4(10)
C40 C41 H41 120.8
C42 C41 C40 118.3(9)
C42 C41 H41 120.8
C41 C42 H42 118.2
C41 C42 C43 123.6(9)
C43 C42 H42 118.2
C42 C43 C44 123.4(8)
C53 C43 C42 115.4(9)
C53 C43 C44 121.1(8)
C34 C44 H44 107.2
C34 C44 C47 87.7(6)
C43 C44 C34 125.0(8)
C43 C44 H44 107.2
C43 C44 C47 120.5(7)
C47 C44 H44 107.2
C36 C45 H45 119.3
C36 C45 C46 121.4(9)
C46 C45 H45 119.3
C39 C46 H46 121
C45 C46 C39 118.0(9)
C45 C46 H46 121
C35 C47 C44 85.7(5)
C35 C47 H47A 114.4
C35 C47 H47B 114.4
C44 C47 H47A 114.4
C44 C47 H47B 114.4
H47A C47 H47B 111.5
C28 C48 H48 119
C28 C48 C49 122.0(14)
C49 C48 H48 119
C48 C49 C31 115.3(13)
C48 C49 C50 127.1(13)
C50 C49 C31 117.6(10)
C49 C50 H50 119
C51 C50 C49 122.0(11)
C51 C50 H50 119
C50 C51 H51 118.7
C50 C51 C52 122.5(11)
C52 C51 H51 118.7
C32 C52 C51 118.5(10)
C32 C52 H52 120.8
C51 C52 H52 120.8
C43 C53 H53 118.8
C54 C53 C43 122.4(10)
C54 C53 H53 118.8
C40 C54 H54 119.6
C53 C54 C40 120.8(10)
C53 C54 H54 119.6

loop_
_geom_bond_atom_site_label_1
_geom_bond_atom_site_label_2
_geom_bond_distance
Cl1 C12 1.738(11)
Cl2 C13 1.725(8)
Cl3 C39 1.733(9)
Cl4 C40 1.726(10)
O1 C6 1.223(9)
O2 C33 1.212(9)
N1 H1 0.86
N1 C5 1.420(13)
N1 C6 1.351(11)
N2 H2 0.86
N2 C32 1.391(12)
N2 C33 1.364(10)
C1 H1A 0.93
C1 C2 1.267(13)
C1 C23 1.415(14)
C2 H2A 0.93
C2 C3 1.406(14)
C3 C4 1.400(15)
C3 C25 1.380(14)
C4 C5 1.393(15)
C4 N24 1.351(13)
C5 C27 1.383(14)
C6 C7 1.471(13)
C7 H7 0.98
C7 C8 1.553(12)
C7 C19 1.548(13)
C8 H8 0.98
C8 C9 1.460(13)
C8 C20 1.535(12)
C9 C10 1.372(12)
C9 C22 1.405(13)
C10 H10 0.93
C10 C11 1.362(15)
C11 H11 0.93
C11 C12 1.365(17)
C12 C21 1.350(15)
C13 C14 1.397(13)
C13 C18 1.354(12)
C14 H14 0.93
C14 C15 1.381(13)
C15 H15 0.93
C15 C16 1.341(13)
C16 C17 1.390(13)
C16 C19 1.483(12)
C17 H17 0.93
C17 C18 1.396(12)
C18 H18 0.93
C19 H19 0.98
C19 C20 1.551(12)
C20 H20A 0.97
C20 H20B 0.97
C21 H21 0.93
C21 C22 1.353(16)
C22 H22 0.93
C23 H23 0.93
C23 N24 1.325(12)
C25 H25 0.93
C25 C26 1.357(14)
C26 H26 0.93
C26 C27 1.454(15)
C27 H27 0.93
C28 H28 0.93
C28 C29 1.44(2)
C28 C48 1.30(2)
C29 H29 0.93
C29 N30 1.319(11)
N30 C31 1.362(12)
C31 C32 1.413(11)
C31 C49 1.420(14)
C32 C52 1.343(12)
C33 C34 1.496(13)
C34 H34 0.98
C34 C35 1.488(13)
C34 C44 1.532(11)
C35 H35 0.98
C35 C36 1.561(11)
C35 C47 1.533(11)
C36 C37 1.368(12)
C36 C45 1.338(13)
C37 H37 0.93
C37 C38 1.373(13)
C38 H38 0.93
C38 C39 1.341(13)
C39 C46 1.399(14)
C40 C41 1.424(14)
C40 C54 1.368(14)
C41 H41 0.93
C41 C42 1.348(15)
C42 H42 0.93
C42 C43 1.408(12)
C43 C44 1.449(13)
C43 C53 1.405(13)
C44 H44 0.98
C44 C47 1.556(12)
C45 H45 0.93
C45 C46 1.387(14)
C46 H46 0.93
C47 H47A 0.97
C47 H47B 0.97
C48 H48 0.93
C48 C49 1.411(18)
C49 C50 1.411(18)
C50 H50 0.93
C50 C51 1.266(16)
C51 H51 0.93
C51 C52 1.431(15)
C52 H52 0.93
C53 H53 0.93
C53 C54 1.349(15)
C54 H54 0.93
